data_4317925
loop_
_publ_author_name
'Jaydip Gangopadhyay'
'Suman Sengupta'
'Sibaprasad Bhattacharyya'
'Indranil Chakraborty'
'Animesh Chakravorty'

_publ_section_title
;
 Pyridylazole Chelation of Oxorhenium(V) and Imidorhenium(V). Rates and
 Trends of Oxygen Atom Transfer from ReVO to Tertiary Phosphines
;
_journal_name_full 'Inorganic Chemistry'
_journal_page_first 2616
_journal_page_last 2622
_journal_paper_doi 10.1021/ic011064t
_journal_volume 41
_journal_year 2002
_chemical_formula_sum 'C12 H8 Cl3 N2 O Re S'
_chemical_formula_weight 520.81
_chemical_name_systematic
; 
 ? 
;
_space_group_IT_number 14
_symmetry_cell_setting monoclinic
_symmetry_space_group_name_Hall '-P 2ybc'
_symmetry_space_group_name_H-M 'P 1 21/c 1'
_atom_sites_solution_hydrogens geom
_atom_sites_solution_primary heavy
_atom_sites_solution_secondary difmap
_audit_creation_method SHELXL
_cell_angle_alpha 90.00
_cell_angle_beta 99.35(4)
_cell_angle_gamma 90.00
_cell_formula_units_Z 4
_cell_length_a 11.174(7)
_cell_length_b 16.403(10)
_cell_length_c 7.751(2)
_cell_measurement_reflns_used 30
_cell_measurement_temperature 293(2)
_cell_measurement_theta_max 15
_cell_measurement_theta_min 7
_cell_volume 1401.8(13)
_computing_cell_refinement 'Siemens P3/P4-PC V4.27'
_computing_data_collection 'Siemens P3/P4-PC V4.27'
_computing_data_reduction 'Siemens P3/P4-PC V4.27'
_computing_molecular_graphics 'Siemens SHELXTL V5.03 PC'
_computing_publication_material 'Siemens SHELXTL V5.03 PC'
_computing_structure_refinement 'SHELXL-93 (Sheldrick, 1993)'
_computing_structure_solution 'SHELXS-86 (Sheldrick, 1990)'
_diffrn_ambient_temperature 293(2)
_diffrn_measurement_device 'Siemens R3m/V'
_diffrn_measurement_method '\w scans'
_diffrn_radiation_monochromator graphite
_diffrn_radiation_source 'fine-focus sealed tube'
_diffrn_radiation_type MoK\a
_diffrn_radiation_wavelength 0.71073
_diffrn_reflns_av_R_equivalents 0.0384
_diffrn_reflns_av_sigmaI/netI 0.0828
_diffrn_reflns_limit_h_max 13
_diffrn_reflns_limit_h_min -13
_diffrn_reflns_limit_k_max 1
_diffrn_reflns_limit_k_min -19
_diffrn_reflns_limit_l_max 9
_diffrn_reflns_limit_l_min 0
_diffrn_reflns_number 2682
_diffrn_reflns_theta_max 25.00
_diffrn_reflns_theta_min 1.85
_diffrn_standards_decay_% 0
_diffrn_standards_interval_count 198
_diffrn_standards_number 2
_exptl_absorpt_coefficient_mu 9.382
_exptl_absorpt_correction_T_max 0.219
_exptl_absorpt_correction_T_min 0.138
_exptl_absorpt_correction_type semi-empirical
_exptl_crystal_colour orange
_exptl_crystal_density_diffrn 2.468
_exptl_crystal_description parallelopiped
_exptl_crystal_F_000 976
_exptl_crystal_size_max 0.35
_exptl_crystal_size_mid 0.30
_exptl_crystal_size_min 0.30
_refine_diff_density_max 2.825
_refine_diff_density_min -2.511
_refine_diff_density_rms 0.264
_refine_ls_extinction_method none
_refine_ls_goodness_of_fit_all 0.970
_refine_ls_goodness_of_fit_obs 0.962
_refine_ls_matrix_type full
_refine_ls_number_parameters 181
_refine_ls_number_reflns 2468
_refine_ls_number_restraints 0
_refine_ls_restrained_S_all 0.973
_refine_ls_restrained_S_obs 0.962
_refine_ls_R_factor_all 0.1002
_refine_ls_R_factor_obs 0.0553
_refine_ls_shift/esd_max -0.001
_refine_ls_shift/esd_mean 0.000
_refine_ls_structure_factor_coef Fsqd
_refine_ls_weighting_details 'w=1/[\s^2^(Fo^2^)+(0.1000P)^2^+0.0000P] where P=(Fo^2^+2Fc^2^)/3'
_refine_ls_weighting_scheme calc
_refine_ls_wR_factor_all 0.1640
_refine_ls_wR_factor_obs 0.1308
_reflns_number_observed 1651
_reflns_number_total 2469
_reflns_observed_criterion >2sigma(I)
_cod_data_source_file ic011064t_2.cif
_cod_data_source_block jg12[ReOCl3(pbt)]
_cod_depositor_comments
;
The following automatic conversions were performed:

'_symmetry_cell_setting' value 'Monoclinic' changed to 'monoclinic'
according to the built-in table from CIF Core dictionary named
'cif_core.dic' version 2.4.1 from 2010-06-29.

Automatic conversion script
Id: cif_fix_values 1646 2011-03-28 12:23:43Z adriana 

The following automatic conversions were performed:

'_refine_ls_weighting_scheme' value 'calc
w=1/[\s^2^(Fo^2^)+(0.1000P)^2^+0.0000P] where P=(Fo^2^+2Fc^2^)/3' was
changed to 'calc'. New tag '_refine_ls_weighting_details' was
created. The value of the new tag was set to
'w=1/[\s^2^(Fo^2^)+(0.1000P)^2^+0.0000P] where P=(Fo^2^+2Fc^2^)/3'.

Automatic conversion script
Id: cif_fix_values 3143 2015-03-26 13:38:13Z robertas 

The following automatic conversions were performed:

'_atom_sites_solution_primary' value 'Heavy atom method' was changed
to 'heavy'.

Automatic conversion script
Id: cif_fix_values 6452 2018-10-05 10:23:21Z andrius 
;
_cod_database_code 4317925

loop_
_symmetry_equiv_pos_as_xyz
'x, y, z'
'-x, y+1/2, -z+1/2'
'-x, -y, -z'
'x, -y-1/2, z-1/2'

loop_
_atom_site_aniso_label
_atom_site_aniso_U_11
_atom_site_aniso_U_22
_atom_site_aniso_U_33
_atom_site_aniso_U_23
_atom_site_aniso_U_13
_atom_site_aniso_U_12
Re 0.0427(4) 0.0178(3) 0.0354(4) 0.0010(3) 0.0084(3) 0.0009(3)
N1 0.031(7) 0.022(7) 0.041(8) -0.008(6) 0.003(6) -0.008(6)
N2 0.043(8) 0.020(7) 0.026(7) 0.004(5) 0.012(6) 0.003(6)
O 0.073(9) 0.034(7) 0.065(9) -0.008(7) 0.003(7) 0.031(7)
Cl2 0.082(4) 0.045(3) 0.033(2) 0.003(2) -0.001(2) 0.012(2)
Cl1 0.063(3) 0.026(2) 0.070(3) 0.004(2) 0.016(3) 0.009(2)
Cl3 0.066(3) 0.038(2) 0.038(2) -0.005(2) 0.002(2) -0.006(2)
C1 0.052(11) 0.022(9) 0.043(10) -0.001(7) 0.014(9) 0.009(8)
C2 0.030(10) 0.058(12) 0.060(13) 0.003(10) 0.028(9) 0.013(9)
C3 0.058(13) 0.044(11) 0.055(13) -0.007(10) 0.015(10) -0.016(10)
C4 0.047(11) 0.024(9) 0.046(10) 0.003(8) 0.006(9) 0.019(8)
C5 0.028(9) 0.026(8) 0.032(9) 0.002(7) -0.003(7) 0.004(7)
C6 0.059(12) 0.016(8) 0.032(9) 0.008(7) 0.008(8) 0.005(8)
C7 0.032(9) 0.026(8) 0.032(9) 0.000(7) 0.003(7) 0.008(7)
C12 0.041(10) 0.027(9) 0.028(8) 0.009(7) -0.001(7) -0.002(7)
C11 0.046(11) 0.025(9) 0.044(10) -0.005(8) -0.007(8) 0.012(8)
C10 0.051(12) 0.034(11) 0.068(14) 0.005(10) 0.014(10) 0.014(9)
C9 0.032(10) 0.058(13) 0.052(12) 0.004(10) 0.008(9) 0.013(9)
C8 0.045(11) 0.024(9) 0.061(13) 0.011(9) 0.014(9) 0.008(8)
S 0.051(3) 0.019(2) 0.043(2) 0.000(2) 0.007(2) 0.000(2)

loop_
_atom_site_label
_atom_site_type_symbol
_atom_site_fract_x
_atom_site_fract_y
_atom_site_fract_z
_atom_site_U_iso_or_equiv
_atom_site_thermal_displace_type
_atom_site_occupancy
_atom_site_calc_flag
_atom_site_refinement_flags
_atom_site_disorder_group
Re Re 0.22073(6) 0.02236(4) 0.78831(9) 0.0318(3) Uani 1 d . .
N1 N 0.3725(12) 0.1016(8) 0.7186(18) 0.032(3) Uani 1 d . .
N2 N 0.1595(12) 0.1445(8) 0.7890(16) 0.029(3) Uani 1 d . .
O O 0.0928(13) -0.0134(8) 0.8226(19) 0.058(4) Uani 1 d . .
Cl2 Cl 0.3170(5) 0.0465(3) 1.0709(6) 0.0543(13) Uani 1 d . .
Cl1 Cl 0.3429(5) -0.0897(3) 0.7873(7) 0.0523(13) Uani 1 d . .
Cl3 Cl 0.1796(5) 0.0136(3) 0.4844(6) 0.0479(11) Uani 1 d . .
C1 C 0.4792(16) 0.0760(10) 0.6825(22) 0.038(4) Uani 1 d . .
H1A H 0.4950(16) 0.0203(10) 0.6859(22) 0.046 Uiso 1 calc R .
C2 C 0.5640(16) 0.1262(13) 0.6418(25) 0.047(5) Uani 1 d . .
H2A H 0.6362(16) 0.1059(13) 0.6138(25) 0.056 Uiso 1 calc R .
C3 C 0.5428(18) 0.2079(12) 0.6421(26) 0.052(5) Uani 1 d . .
H3A H 0.6009(18) 0.2442(12) 0.6150(26) 0.062 Uiso 1 calc R .
C4 C 0.4373(16) 0.2361(10) 0.6816(22) 0.039(4) Uani 1 d . .
H4A H 0.4215(16) 0.2918(10) 0.6816(22) 0.047 Uiso 1 calc R .
C5 C 0.3539(14) 0.1810(10) 0.7218(21) 0.030(4) Uani 1 d . .
C6 C 0.2377(16) 0.2035(9) 0.7652(21) 0.036(4) Uani 1 d . .
C7 C 0.0571(14) 0.1770(10) 0.8313(21) 0.030(4) Uani 1 d . .
C12 C 0.0567(15) 0.2613(10) 0.8423(20) 0.033(4) Uani 1 d . .
C11 C -0.0400(16) 0.3046(10) 0.8900(23) 0.040(4) Uani 1 d . .
H11A H -0.0381(16) 0.3611(10) 0.8998(23) 0.048 Uiso 1 calc R .
C10 C -0.1344(18) 0.2621(11) 0.9206(26) 0.051(5) Uani 1 d . .
H10A H -0.2006(18) 0.2898(11) 0.9510(26) 0.061 Uiso 1 calc R .
C9 C -0.1387(16) 0.1787(12) 0.9095(25) 0.047(5) Uani 1 d . .
H9A H -0.2074(16) 0.1515(12) 0.9327(25) 0.057 Uiso 1 calc R .
C8 C -0.0460(16) 0.1354(11) 0.8657(25) 0.043(5) Uani 1 d . .
H8A H -0.0502(16) 0.0788(11) 0.8584(25) 0.051 Uiso 1 calc R .
S S 0.1909(4) 0.2995(3) 0.7917(6) 0.0379(11) Uani 1 d . .

loop_
_atom_type_symbol
_atom_type_description
_atom_type_scat_dispersion_real
_atom_type_scat_dispersion_imag
_atom_type_scat_source
C C 0.0033 0.0016 'International Tables Vol C Tables 4.2.6.8 and 6.1.1.4'
H H 0.0000 0.0000 'International Tables Vol C Tables 4.2.6.8 and 6.1.1.4'
N N 0.0061 0.0033 'International Tables Vol C Tables 4.2.6.8 and 6.1.1.4'
O O 0.0106 0.0060 'International Tables Vol C Tables 4.2.6.8 and 6.1.1.4'
S S 0.1246 0.1234 'International Tables Vol C Tables 4.2.6.8 and 6.1.1.4'
Cl Cl 0.1484 0.1585 'International Tables Vol C Tables 4.2.6.8 and 6.1.1.4'
Re Re -1.0185 7.2310 'International Tables Vol C Tables 4.2.6.8 and 6.1.1.4'

loop_
_geom_angle_atom_site_label_1
_geom_angle_atom_site_label_2
_geom_angle_atom_site_label_3
_geom_angle
_geom_angle_site_symmetry_1
_geom_angle_site_symmetry_3
_geom_angle_publ_flag
O Re N2 92.8(5) . . y
O Re N1 165.3(5) . . y
N2 Re N1 73.3(5) . . y
O Re Cl1 104.7(4) . . y
N2 Re Cl1 162.3(4) . . y
N1 Re Cl1 89.4(4) . . y
O Re Cl2 101.2(5) . . y
N2 Re Cl2 86.4(4) . . y
N1 Re Cl2 82.9(4) . . y
Cl1 Re Cl2 87.4(2) . . y
O Re Cl3 96.3(5) . . y
N2 Re Cl3 92.9(4) . . y
N1 Re Cl3 80.1(4) . . y
Cl1 Re Cl3 88.1(2) . . y
Cl2 Re Cl3 162.4(2) . . y
C5 N1 C1 117.6(14) . . ?
C5 N1 Re 115.8(11) . . ?
C1 N1 Re 126.6(11) . . ?
C6 N2 C7 110.3(14) . . ?
C6 N2 Re 117.8(11) . . ?
C7 N2 Re 131.3(11) . . ?
N1 C1 C2 123.3(16) . . ?
C1 C2 C3 118.5(16) . . ?
C4 C3 C2 119.9(18) . . ?
C3 C4 C5 118.5(16) . . ?
N1 C5 C4 122.1(15) . . ?
N1 C5 C6 114.1(14) . . ?
C4 C5 C6 123.8(14) . . ?
N2 C6 C5 118.7(14) . . ?
N2 C6 S 116.0(13) . . ?
C5 C6 S 125.3(13) . . ?
N2 C7 C12 114.8(15) . . ?
N2 C7 C8 127.6(15) . . ?
C12 C7 C8 117.6(15) . . ?
C7 C12 C11 122.4(16) . . ?
C7 C12 S 109.7(13) . . ?
C11 C12 S 127.9(13) . . ?
C10 C11 C12 117.2(16) . . ?
C11 C10 C9 122.5(18) . . ?
C8 C9 C10 121.5(19) . . ?
C9 C8 C7 118.8(17) . . ?
C6 S C12 89.2(8) . . ?

loop_
_geom_bond_atom_site_label_1
_geom_bond_atom_site_label_2
_geom_bond_distance
_geom_bond_site_symmetry_2
_geom_bond_publ_flag
Re O 1.607(9) . y
Re N2 2.118(12) . y
Re N1 2.270(13) . y
Re Cl1 2.291(5) . y
Re Cl2 2.312(5) . y
Re Cl3 2.330(5) . y
N1 C5 1.32(2) . ?
N1 C1 1.34(2) . ?
N2 C6 1.34(2) . ?
N2 C7 1.35(2) . ?
C1 C2 1.33(2) . ?
C2 C3 1.36(3) . ?
C3 C4 1.35(3) . ?
C4 C5 1.37(2) . ?
C5 C6 1.44(2) . ?
C6 S 1.68(2) . ?
C7 C12 1.39(2) . ?
C7 C8 1.40(2) . ?
C12 C11 1.39(2) . ?
C12 S 1.73(2) . ?
C11 C10 1.32(3) . ?
C10 C9 1.37(3) . ?
C9 C8 1.34(2) . ?

loop_
_cod_related_entry_id
_cod_related_entry_database
_cod_related_entry_code
1 ChemSpider 30661056
